data_9004911
loop_
_publ_author_name
'Locock, A. J.'
'Burns, P. C.'
'Flynn, T. M.'

_publ_section_title
;Structures of strontium- and barium-dominant compounds that contain the
 autunite-type sheet Sample: SrUAs8
;
_journal_name_full 'The Canadian Mineralogist'
_journal_page_first 721
_journal_page_last 733
_journal_paper_doi 10.2113/gscanmin.43.2.721
_journal_volume 43
_journal_year 2005
_chemical_formula_structural Sr[(UO2)(AsO4)]2(H2O)8
_chemical_formula_sum 'As2 H16 O20 Sr U2'
_space_group_IT_number 13
_symmetry_space_group_name_Hall '-P 2yc'
_symmetry_space_group_name_H-M 'P 1 2/c 1'
_cell_angle_alpha 90
_cell_angle_beta 92.67
_cell_angle_gamma 90
_cell_formula_units_Z 2
_cell_length_a 7.154
_cell_length_b 7.101
_cell_length_c 18.901
_cell_volume 959.139
_database_code_amcsd 0006007
_exptl_crystal_density_diffrn 3.634
_cod_original_formula_sum 'U2 As2 Sr O20 H16'
_cod_database_code 9004911
_amcsd_formula_title Sr[(UO2)(AsO4)]2(H2O)8

loop_
_space_group_symop_operation_xyz
x,y,z
x,-y,1/2+z
-x,y,1/2-z
-x,-y,-z

loop_
_atom_site_label
_atom_site_fract_x
_atom_site_fract_y
_atom_site_fract_z
_atom_site_U_iso_or_equiv
_atom_site_type_symbol
_atom_site_attached_hydrogens
U1 0.25360 0.25920 0.04990 0.01600 U 0
As1 0.74390 0.24920 0.00070 0.01700 As 0
Sr1 0.00000 0.16870 0.25000 0.02600 Sr 0
O1 0.25400 0.26700 -0.04500 0.01400 O 0
O2 0.24500 0.25000 0.14500 0.01500 O 0
O3 0.93800 0.29600 0.05000 0.02100 O 0
O4 0.56900 0.21800 0.05700 0.02300 O 0
O5 0.77600 0.05700 -0.04900 0.02900 O 0
O6 0.69500 0.42400 -0.05700 0.01100 O 0
Wat7 0.11200 0.47500 0.32000 0.03200 O 2
Wat8 0.03700 0.87900 0.17400 0.04600 O 2
Wat9 0.66100 0.07900 0.19800 0.03800 O 2
Wat10 0.56000 0.68200 0.18300 0.03900 O 2

loop_
_cod_changelog_entry_id
_cod_changelog_entry_author
_cod_changelog_entry_date
_cod_changelog_entry_text
1
;cod-tools version 3.8.0
Id: cif_guess_AMCSD_atom_types 9574 2023-05-10 09:00:05Z saulius
;
2023-05-10T18:49:42+03:00
;Derived atom types and hydrogen counts
from atom names that follow the AMCSD naming convention
(Wat == water, O-H == hydroxyl).
;

loop_
_cod_related_entry_id
_cod_related_entry_database
_cod_related_entry_code
1 AMCSD 0006007
